data_7119428
loop_
_publ_author_name
'Aggarwal, Himanshu'
'Das, Raj Kumar'
'Engel, Emile R.'
'Barbour, Leonard J.'

_publ_section_title
;
 A five-fold interpenetrated metal-organic framework showing a large
 variation in thermal expansion behaviour owing to dramatic structural
 transformation upon dehydration-rehydration.
;
_journal_issue 5
_journal_name_full 'Chemical communications (Cambridge, England)'
_journal_page_first 861
_journal_page_last 864
_journal_paper_doi 10.1039/c6cc07995d
_journal_volume 53
_journal_year 2017
_chemical_formula_moiety 'C16 H14 N2 O4 Zn'
_chemical_formula_sum 'C16 H14 N2 O4 Zn'
_chemical_formula_weight 363.66
_chemical_name_systematic
; 
 ? 
;
_space_group_IT_number 2
_symmetry_cell_setting triclinic
_symmetry_space_group_name_Hall '-P 1'
_symmetry_space_group_name_H-M 'P -1'
_atom_sites_solution_hydrogens geom
_atom_sites_solution_primary direct
_atom_sites_solution_secondary difmap
_audit_creation_method SHELXL-97
_audit_update_record
;
2016-05-18 deposited with the CCDC.
2016-12-06 downloaded from the CCDC.
;
_cell_angle_alpha 92.3760(10)
_cell_angle_beta 107.8370(10)
_cell_angle_gamma 95.0180(10)
_cell_formula_units_Z 2
_cell_length_a 8.18820(10)
_cell_length_b 8.84520(10)
_cell_length_c 11.43180(10)
_cell_measurement_reflns_used 4884
_cell_measurement_temperature 280(2)
_cell_measurement_theta_max 25.57
_cell_measurement_theta_min 2.32
_cell_volume 783.107(16)
_computing_cell_refinement 'SAINT (Bruker, 2009)'
_computing_data_reduction SAINT
_computing_molecular_graphics 'X-Seed (Barbour 2001)'
_computing_structure_refinement 'SHELXL-97 (Sheldrick, 1997)'
_computing_structure_solution 'SHELXS-97 (Sheldrick, 1990)'
_diffrn_ambient_temperature 280(2)
_diffrn_measured_fraction_theta_full 0.998
_diffrn_measured_fraction_theta_max 0.998
_diffrn_measurement_device_type 'CCD area detector'
_diffrn_measurement_method 'phi and omega scans'
_diffrn_radiation_monochromator graphite
_diffrn_radiation_source 'fine-focus sealed tube'
_diffrn_radiation_type MoK\a
_diffrn_radiation_wavelength 0.71073
_diffrn_reflns_av_R_equivalents 0.0244
_diffrn_reflns_av_sigmaI/netI 0.0234
_diffrn_reflns_limit_h_max 9
_diffrn_reflns_limit_h_min -10
_diffrn_reflns_limit_k_max 10
_diffrn_reflns_limit_k_min -10
_diffrn_reflns_limit_l_max 14
_diffrn_reflns_limit_l_min -14
_diffrn_reflns_number 10836
_diffrn_reflns_theta_full 26.13
_diffrn_reflns_theta_max 26.13
_diffrn_reflns_theta_min 1.88
_exptl_absorpt_coefficient_mu 1.589
_exptl_absorpt_correction_T_max 0.8768
_exptl_absorpt_correction_T_min 0.6912
_exptl_absorpt_correction_type multi-scan
_exptl_absorpt_process_details SADABS
_exptl_crystal_colour colorless
_exptl_crystal_density_diffrn 1.542
_exptl_crystal_density_method 'not measured'
_exptl_crystal_description plate
_exptl_crystal_F_000 372
_exptl_crystal_size_max 0.251
_exptl_crystal_size_mid 0.132
_exptl_crystal_size_min 0.085
_refine_diff_density_max 0.532
_refine_diff_density_min -0.241
_refine_diff_density_rms 0.055
_refine_ls_extinction_method none
_refine_ls_goodness_of_fit_ref 1.043
_refine_ls_hydrogen_treatment refU
_refine_ls_matrix_type full
_refine_ls_number_parameters 208
_refine_ls_number_reflns 3118
_refine_ls_number_restraints 0
_refine_ls_restrained_S_all 1.043
_refine_ls_R_factor_all 0.0314
_refine_ls_R_factor_gt 0.0281
_refine_ls_shift/su_max 0.000
_refine_ls_shift/su_mean 0.000
_refine_ls_structure_factor_coef Fsqd
_refine_ls_weighting_details 'calc w=1/[\s^2^(Fo^2^)+(0.0342P)^2^+0.4709P] where P=(Fo^2^+2Fc^2^)/3'
_refine_ls_weighting_scheme calc
_refine_ls_wR_factor_gt 0.0694
_refine_ls_wR_factor_ref 0.0710
_reflns_number_gt 2890
_reflns_number_total 3118
_reflns_threshold_expression >2sigma(I)
_cod_data_source_file c6cc07995d2.cif
_cod_data_source_block LJB_1_280K
_cod_depositor_comments
;
The following automatic conversions were performed:

'_symmetry_cell_setting' value 'Triclinic' changed to 'triclinic'
according to
/usr/data/users/saulius/crontab/automatic-downloads/rss-feeds/RSC/lib/dictionaries/cif_core.dic
dictionary named 'cif_core.dic' version 2.4.2 from 2011-04-26.

Automatic conversion script
Id: cif_fix_values 4268 2015-11-12 08:31:59Z antanas 
;
_cod_original_cell_volume 783.107(15)
_cod_original_sg_symbol_H-M P-1
_cod_database_code 7119428

loop_
_symmetry_equiv_pos_as_xyz
'x, y, z'
'-x, -y, -z'

loop_
_atom_site_label
_atom_site_type_symbol
_atom_site_fract_x
_atom_site_fract_y
_atom_site_fract_z
_atom_site_U_iso_or_equiv
_atom_site_adp_type
_atom_site_occupancy
_atom_site_symmetry_multiplicity
_atom_site_calc_flag
_atom_site_refinement_flags
Zn1 Zn 0.47815(3) 0.85915(3) 0.74431(2) 0.02603(9) Uani 1 1 d .
O1 O 0.2976(2) 0.9089(2) 0.57572(18) 0.0508(5) Uani 1 1 d .
N1 N 0.6487(2) 1.0527(2) 0.81752(16) 0.0306(4) Uani 1 1 d .
C1 C 0.2018(3) 0.9599(3) 0.6316(2) 0.0412(6) Uani 1 1 d .
O2 O 0.2435(2) 0.9648(2) 0.74580(18) 0.0570(5) Uani 1 1 d .
N2 N 0.6329(2) 0.75944(19) 0.65459(16) 0.0285(4) Uani 1 1 d .
C2 C 0.0325(3) 1.0094(3) 0.5598(2) 0.0374(5) Uani 1 1 d .
H2 H -0.0306 1.0567 0.6031 0.045 Uiso 1 1 calc R
O3 O 0.5440(2) 0.74385(18) 0.89954(15) 0.0426(4) Uani 1 1 d .
C3 C 0.4432(3) 0.6231(3) 0.8600(2) 0.0352(5) Uani 1 1 d .
O4 O 0.3353(2) 0.6081(2) 0.75660(16) 0.0496(4) Uani 1 1 d .
C4 C 0.4566(3) 0.4937(3) 0.9411(2) 0.0347(5) Uani 1 1 d .
H4 H 0.4003 0.3990 0.9062 0.042 Uiso 1 1 calc R
C5 C 0.7066(3) 1.0912(3) 0.9385(2) 0.0369(5) Uani 1 1 d .
H5 H 0.6671 1.0308 0.9910 0.044 Uiso 1 1 calc R
C6 C 0.8229(3) 1.2171(3) 0.9883(2) 0.0444(6) Uani 1 1 d .
H6 H 0.8572 1.2420 1.0728 0.053 Uiso 1 1 calc R
C7 C 0.8889(3) 1.3070(3) 0.9134(2) 0.0447(6) Uani 1 1 d .
C8 C 0.8270(4) 1.2655(3) 0.7887(3) 0.0603(8) Uani 1 1 d .
H8 H 0.8654 1.3230 0.7341 0.072 Uiso 1 1 calc R
C9 C 0.7096(4) 1.1404(3) 0.7448(2) 0.0492(7) Uani 1 1 d .
H9 H 0.6705 1.1152 0.6603 0.059 Uiso 1 1 calc R
C10 C 1.0281(4) 1.4391(3) 0.9650(3) 0.0552(7) Uani 1 1 d .
H10A H 1.1297 1.4010 1.0192 0.066 Uiso 1 1 calc R
H10B H 1.0596 1.4832 0.8976 0.066 Uiso 1 1 calc R
C11 C 0.7977(3) 0.7479(3) 0.7161(2) 0.0356(5) Uani 1 1 d .
H11 H 0.8393 0.7829 0.7987 0.043 Uiso 1 1 calc R
C12 C 0.9093(3) 0.6867(3) 0.6635(2) 0.0362(5) Uani 1 1 d .
H12 H 1.0227 0.6788 0.7106 0.043 Uiso 1 1 calc R
C13 C 0.8519(3) 0.6369(2) 0.5398(2) 0.0324(5) Uani 1 1 d .
C14 C 0.6804(3) 0.6456(3) 0.4768(2) 0.0420(6) Uani 1 1 d .
H14 H 0.6353 0.6105 0.3943 0.050 Uiso 1 1 calc R
C15 C 0.5762(3) 0.7067(3) 0.5368(2) 0.0385(5) Uani 1 1 d .
H15 H 0.4608 0.7113 0.4930 0.046 Uiso 1 1 calc R
C16 C 0.9749(3) 0.5772(3) 0.4781(2) 0.0380(5) Uani 1 1 d .
H16A H 1.0778 0.6487 0.4966 0.046 Uiso 1 1 calc R
H16B H 0.9207 0.5682 0.3895 0.046 Uiso 1 1 calc R

loop_
_atom_site_aniso_label
_atom_site_aniso_U_11
_atom_site_aniso_U_22
_atom_site_aniso_U_33
_atom_site_aniso_U_23
_atom_site_aniso_U_13
_atom_site_aniso_U_12
Zn1 0.02369(14) 0.02664(14) 0.02576(14) 0.00262(9) 0.00441(9) 0.00351(9)
O1 0.0316(9) 0.0515(11) 0.0641(12) 0.0097(9) 0.0034(8) 0.0158(8)
N1 0.0310(10) 0.0282(9) 0.0304(9) 0.0010(7) 0.0075(8) 0.0002(7)
C1 0.0300(12) 0.0285(11) 0.0568(16) 0.0109(10) 0.0007(11) 0.0009(10)
O2 0.0441(11) 0.0662(13) 0.0486(11) 0.0148(9) -0.0045(9) 0.0064(9)
N2 0.0275(9) 0.0294(9) 0.0291(9) 0.0023(7) 0.0082(7) 0.0069(7)
C2 0.0280(12) 0.0331(12) 0.0483(13) 0.0087(10) 0.0058(10) 0.0088(9)
O3 0.0537(11) 0.0353(9) 0.0380(9) 0.0096(7) 0.0137(8) -0.0013(8)
C3 0.0371(13) 0.0350(12) 0.0390(13) 0.0103(10) 0.0173(10) 0.0092(10)
O4 0.0497(11) 0.0550(11) 0.0373(9) 0.0119(8) 0.0020(8) 0.0080(9)
C4 0.0310(12) 0.0325(11) 0.0391(12) 0.0067(9) 0.0092(9) 0.0005(9)
C5 0.0380(13) 0.0386(12) 0.0339(12) -0.0015(9) 0.0145(10) -0.0069(10)
C6 0.0452(14) 0.0491(14) 0.0327(12) -0.0062(10) 0.0079(11) -0.0095(11)
C7 0.0438(14) 0.0379(13) 0.0496(15) -0.0018(11) 0.0147(12) -0.0093(11)
C8 0.083(2) 0.0482(16) 0.0461(15) 0.0060(12) 0.0239(15) -0.0238(15)
C9 0.0677(18) 0.0417(14) 0.0301(12) 0.0037(10) 0.0081(12) -0.0127(13)
C10 0.0493(16) 0.0503(16) 0.0655(18) -0.0032(13) 0.0225(14) -0.0117(13)
C11 0.0325(12) 0.0444(13) 0.0279(11) 0.0004(9) 0.0052(9) 0.0104(10)
C12 0.0264(11) 0.0448(13) 0.0359(12) 0.0022(10) 0.0062(9) 0.0094(10)
C13 0.0341(12) 0.0274(10) 0.0389(12) 0.0013(9) 0.0158(10) 0.0048(9)
C14 0.0387(13) 0.0499(14) 0.0337(12) -0.0107(10) 0.0068(10) 0.0079(11)
C15 0.0276(12) 0.0463(13) 0.0366(12) -0.0054(10) 0.0029(9) 0.0070(10)
C16 0.0419(13) 0.0355(12) 0.0422(13) 0.0026(10) 0.0209(11) 0.0053(10)

loop_
_atom_type_symbol
_atom_type_description
_atom_type_scat_dispersion_real
_atom_type_scat_dispersion_imag
_atom_type_scat_source
C C 0.0033 0.0016 'International Tables Vol C Tables 4.2.6.8 and 6.1.1.4'
H H 0.0000 0.0000 'International Tables Vol C Tables 4.2.6.8 and 6.1.1.4'
N N 0.0061 0.0033 'International Tables Vol C Tables 4.2.6.8 and 6.1.1.4'
O O 0.0106 0.0060 'International Tables Vol C Tables 4.2.6.8 and 6.1.1.4'
Zn Zn 0.2839 1.4301 'International Tables Vol C Tables 4.2.6.8 and 6.1.1.4'

loop_
_geom_angle_atom_site_label_1
_geom_angle_atom_site_label_2
_geom_angle_atom_site_label_3
_geom_angle
_geom_angle_site_symmetry_1
_geom_angle_site_symmetry_3
O3 Zn1 N1 96.13(7) . .
O3 Zn1 N2 97.87(7) . .
N1 Zn1 N2 96.13(7) . .
O3 Zn1 O1 151.61(8) . .
N1 Zn1 O1 108.86(7) . .
N2 Zn1 O1 92.77(7) . .
O3 Zn1 O2 105.46(7) . .
N1 Zn1 O2 95.53(7) . .
N2 Zn1 O2 152.57(7) . .
O1 Zn1 O2 59.93(7) . .
O3 Zn1 O4 57.64(6) . .
N1 Zn1 O4 153.67(7) . .
N2 Zn1 O4 90.26(7) . .
O1 Zn1 O4 96.25(7) . .
O2 Zn1 O4 90.19(7) . .
O3 Zn1 C1 131.04(8) . .
N1 Zn1 C1 104.40(7) . .
N2 Zn1 C1 122.83(8) . .
O1 Zn1 C1 30.13(8) . .
O2 Zn1 C1 29.81(8) . .
O4 Zn1 C1 93.27(7) . .
O3 Zn1 C3 29.27(7) . .
N1 Zn1 C3 125.39(7) . .
N2 Zn1 C3 93.35(7) . .
O1 Zn1 C3 124.23(8) . .
O2 Zn1 C3 99.93(7) . .
O4 Zn1 C3 28.42(7) . .
C1 Zn1 C3 114.65(8) . .
C1 O1 Zn1 91.44(15) . .
C9 N1 C5 117.4(2) . .
C9 N1 Zn1 120.74(15) . .
C5 N1 Zn1 121.85(15) . .
O2 C1 O1 120.7(2) . .
O2 C1 C2 119.6(2) . .
O1 C1 C2 119.6(2) . .
O2 C1 Zn1 62.30(13) . .
O1 C1 Zn1 58.43(12) . .
C2 C1 Zn1 176.06(17) . .
C1 O2 Zn1 87.89(16) . .
C15 N2 C11 117.14(19) . .
C15 N2 Zn1 123.38(14) . .
C11 N2 Zn1 119.48(14) . .
C2 C2 C1 124.1(3) 2_576 .
C3 O3 Zn1 98.95(14) . .
O4 C3 O3 122.4(2) . .
O4 C3 C4 118.8(2) . .
O3 C3 C4 118.8(2) . .
O4 C3 Zn1 70.79(13) . .
O3 C3 Zn1 51.78(11) . .
C4 C3 Zn1 169.47(17) . .
C3 O4 Zn1 80.79(14) . .
C4 C4 C3 123.5(3) 2_667 .
N1 C5 C6 122.4(2) . .
C5 C6 C7 120.5(2) . .
C8 C7 C6 116.2(2) . .
C8 C7 C10 121.3(2) . .
C6 C7 C10 122.4(2) . .
C9 C8 C7 120.4(2) . .
N1 C9 C8 123.1(2) . .
C10 C10 C7 112.8(3) 2_787 .
N2 C11 C12 123.2(2) . .
C11 C12 C13 119.6(2) . .
C14 C13 C12 117.2(2) . .
C14 C13 C16 122.3(2) . .
C12 C13 C16 120.5(2) . .
C15 C14 C13 119.6(2) . .
N2 C15 C14 123.2(2) . .
C13 C16 C16 111.0(2) . 2_766

loop_
_geom_bond_atom_site_label_1
_geom_bond_atom_site_label_2
_geom_bond_distance
_geom_bond_site_symmetry_2
Zn1 O3 2.0347(16) .
Zn1 N1 2.0806(18) .
Zn1 N2 2.0858(17) .
Zn1 O1 2.1287(18) .
Zn1 O2 2.213(2) .
Zn1 O4 2.4473(19) .
Zn1 C1 2.498(2) .
Zn1 C3 2.558(2) .
O1 C1 1.254(3) .
N1 C9 1.334(3) .
N1 C5 1.335(3) .
C1 O2 1.242(3) .
C1 C2 1.491(3) .
N2 C15 1.331(3) .
N2 C11 1.333(3) .
C2 C2 1.304(5) 2_576
O3 C3 1.266(3) .
C3 O4 1.234(3) .
C3 C4 1.494(3) .
C4 C4 1.311(4) 2_667
C5 C6 1.379(3) .
C6 C7 1.387(4) .
C7 C8 1.380(4) .
C7 C10 1.520(3) .
C8 C9 1.369(4) .
C10 C10 1.501(6) 2_787
C11 C12 1.373(3) .
C12 C13 1.385(3) .
C13 C14 1.379(3) .
C13 C16 1.513(3) .
C14 C15 1.378(3) .
C16 C16 1.522(4) 2_766
